data_2239822
loop_
_publ_author_name
'Zou, Hengye'
'Qi, Yanjuan'

_publ_section_title
;
 Crystal structure of
 poly[{\m-<i>N</i>,<i>N</i>'-bis[(pyridin-4-yl)methyl]oxalamide}-\m-oxalato-cobalt(II)]
;
_journal_coeditor_code BT6986
_journal_issue 9
_journal_name_full 'Acta Crystallographica Section E'
_journal_page_first m307
_journal_page_last m308
_journal_paper_doi 10.1107/S1600536814015608
_journal_volume 70
_journal_year 2014
_chemical_formula_iupac '[Co (C2 O4) (C14 H14 N4 O2)]'
_chemical_formula_moiety 'C16 H14 Co N4 O6'
_chemical_formula_sum 'C16 H14 Co N4 O6'
_chemical_formula_weight 417.24
_chemical_name_systematic Poly[{\m-<i>N</i>,<i>N</i>'-bis[(pyridin-4-yl)methyl]oxalamide}-\m-oxalato-cobalt(II)]
_space_group_IT_number 14
_symmetry_cell_setting monoclinic
_symmetry_space_group_name_Hall '-P 2ybc'
_symmetry_space_group_name_H-M 'P 1 21/c 1'
_atom_sites_solution_hydrogens geom
_atom_sites_solution_primary direct
_atom_sites_solution_secondary difmap
_audit_creation_method SHELXL-97
_cell_angle_alpha 90.00
_cell_angle_beta 113.322(2)
_cell_angle_gamma 90.00
_cell_formula_units_Z 4
_cell_length_a 8.4143(12)
_cell_length_b 24.421(4)
_cell_length_c 9.2884(14)
_cell_measurement_reflns_used 4380
_cell_measurement_temperature 293(2)
_cell_measurement_theta_max 22.84
_cell_measurement_theta_min 1.68
_cell_volume 1752.7(5)
_computing_cell_refinement 'SAINT (Bruker, 2002)'
_computing_data_collection 'APEX2 (Bruker, 2002)'
_computing_data_reduction 'SAINT (Bruker, 2002)'
_computing_molecular_graphics 'Mercury (Macrae <i>et al.</i>, 2006)'
_computing_publication_material 'SHELXTL (Sheldrick, 2008) and publCIF (Westrip, 2010)'
_computing_structure_refinement 'SHELXTL (Sheldrick, 2008)'
_computing_structure_solution 'SHELXTL (Sheldrick, 2008)'
_diffrn_ambient_temperature 293(2)
_diffrn_measured_fraction_theta_full 1.000
_diffrn_measured_fraction_theta_max 0.971
_diffrn_measurement_device_type 'Bruker SMART APEXII CCD'
_diffrn_measurement_method 'phi and omega scans'
_diffrn_radiation_monochromator graphite
_diffrn_radiation_source 'fine-focus sealed tube'
_diffrn_radiation_type MoK\a
_diffrn_radiation_wavelength 0.71073
_diffrn_reflns_av_R_equivalents 0.0850
_diffrn_reflns_av_sigmaI/netI 0.1306
_diffrn_reflns_limit_h_max 10
_diffrn_reflns_limit_h_min -11
_diffrn_reflns_limit_k_max 32
_diffrn_reflns_limit_k_min -32
_diffrn_reflns_limit_l_max 10
_diffrn_reflns_limit_l_min -12
_diffrn_reflns_number 11121
_diffrn_reflns_theta_full 25.00
_diffrn_reflns_theta_max 28.38
_diffrn_reflns_theta_min 2.53
_exptl_absorpt_coefficient_mu 1.022
_exptl_absorpt_correction_T_max 0.785
_exptl_absorpt_correction_T_min 0.740
_exptl_absorpt_correction_type multi-scan
_exptl_absorpt_process_details '(SADABS; Sheldrick, 1996)'
_exptl_crystal_colour pink
_exptl_crystal_density_diffrn 1.581
_exptl_crystal_density_method 'not measured'
_exptl_crystal_description block
_exptl_crystal_F_000 852
_exptl_crystal_size_max 0.43
_exptl_crystal_size_mid 0.25
_exptl_crystal_size_min 0.25
_refine_diff_density_max 0.493
_refine_diff_density_min -0.391
_refine_ls_extinction_method none
_refine_ls_goodness_of_fit_ref 0.975
_refine_ls_hydrogen_treatment constr
_refine_ls_matrix_type full
_refine_ls_number_parameters 244
_refine_ls_number_reflns 4254
_refine_ls_number_restraints 0
_refine_ls_restrained_S_all 0.975
_refine_ls_R_factor_all 0.1674
_refine_ls_R_factor_gt 0.0649
_refine_ls_shift/su_max 0.000
_refine_ls_shift/su_mean 0.000
_refine_ls_structure_factor_coef Fsqd
_refine_ls_weighting_details 'calc w=1/[\s^2^(Fo^2^)+(0.0591P)^2^] where P=(Fo^2^+2Fc^2^)/3'
_refine_ls_weighting_scheme calc
_refine_ls_wR_factor_gt 0.1187
_refine_ls_wR_factor_ref 0.1488
_reflns_number_gt 2027
_reflns_number_total 4254
_reflns_threshold_expression I>2\s(I)
_cod_data_source_file bt6986sup1.cf
_cod_data_source_block I
_cod_original_cell_volume 1752.7(4)
_cod_original_sg_symbol_H-M 'P 21/c'
_cod_database_code 2239822
_cod_database_fobs_code 2239822

loop_
_symmetry_equiv_pos_as_xyz
'x, y, z'
'-x, y+1/2, -z+1/2'
'-x, -y, -z'
'x, -y-1/2, z-1/2'

loop_
_atom_site_type_symbol
_atom_site_label
_atom_site_fract_x
_atom_site_fract_y
_atom_site_fract_z
_atom_site_U_iso_or_equiv
_atom_site_adp_type
_atom_site_calc_flag
_atom_site_refinement_flags
_atom_site_occupancy
_atom_site_symmetry_multiplicity
C C1 0.5475(6) 0.02677(18) 0.5426(6) 0.0391(12) Uani d . 1 1
C C2 -0.0727(6) 0.00051(18) 0.4182(6) 0.0373(11) Uani d . 1 1
C C3 0.0325(7) 0.0938(2) 0.0435(7) 0.0588(15) Uani d . 1 1
H H3A -0.0628 0.0983 0.0692 0.071 Uiso calc R 1 1
C C4 0.0141(7) 0.1061(2) -0.1055(7) 0.0644(16) Uani d . 1 1
H H4 -0.0906 0.1187 -0.1797 0.077 Uiso calc R 1 1
C C5 0.1578(7) 0.0990(2) -0.1424(6) 0.0553(15) Uani d . 1 1
H H5 0.1507 0.1079 -0.2422 0.066 Uiso calc R 1 1
C C6 0.3094(6) 0.07904(17) -0.0329(6) 0.0358(11) Uani d . 1 1
C C7 0.3141(6) 0.06856(18) 0.1129(6) 0.0413(12) Uani d . 1 1
H H7 0.4172 0.0555 0.1884 0.050 Uiso calc R 1 1
C C8 0.4646(6) 0.06836(16) -0.0724(6) 0.0398(12) Uani d . 1 1
H H8A 0.5578 0.0537 0.0195 0.048 Uiso calc R 1 1
H H8B 0.4343 0.0409 -0.1543 0.048 Uiso calc R 1 1
C C9 0.5876(6) 0.15839(19) -0.0278(6) 0.0372(11) Uani d . 1 1
C C10 0.6436(5) 0.20856(18) -0.0958(6) 0.0353(11) Uani d . 1 1
C C11 0.7359(6) 0.30333(18) -0.0376(6) 0.0411(12) Uani d . 1 1
H H11A 0.7224 0.3306 0.0328 0.049 Uiso calc R 1 1
H H11B 0.6576 0.3130 -0.1432 0.049 Uiso calc R 1 1
C C12 0.9189(6) 0.30606(19) -0.0279(5) 0.0396(12) Uani d . 1 1
C C13 1.0379(7) 0.2660(2) 0.0275(7) 0.0700(18) Uani d . 1 1
H H13 1.0094 0.2334 0.0632 0.084 Uiso calc R 1 1
C C14 1.2033(7) 0.2734(2) 0.0312(8) 0.083(2) Uani d . 1 1
H H14 1.2859 0.2458 0.0666 0.100 Uiso calc R 1 1
C C15 1.2411(7) 0.3229(2) -0.0193(7) 0.0631(16) Uani d . 1 1
H H15 1.3517 0.3281 -0.0165 0.076 Uiso calc R 1 1
C C16 0.9683(6) 0.35427(19) -0.0767(6) 0.0431(12) Uani d . 1 1
H H16 0.8861 0.3819 -0.1153 0.052 Uiso calc R 1 1
N N1 0.1806(5) 0.07571(16) 0.1551(5) 0.0455(11) Uani d . 1 1
N N2 0.5257(5) 0.11716(15) -0.1243(4) 0.0403(10) Uani d . 1 1
H H2 0.5213 0.1190 -0.2183 0.048 Uiso calc R 1 1
N N3 0.6855(4) 0.25082(15) 0.0010(4) 0.0423(10) Uani d . 1 1
H H3 0.6826 0.2467 0.0918 0.051 Uiso calc R 1 1
N N4 1.1276(5) 0.36374(16) -0.0717(5) 0.0439(10) Uani d . 1 1
O O1 -0.0491(4) 0.02611(12) 0.3106(4) 0.0434(8) Uani d . 1 1
O O2 -0.2077(4) -0.02540(13) 0.4033(4) 0.0503(9) Uani d . 1 1
O O3 0.4618(4) 0.07115(12) 0.5055(4) 0.0446(9) Uani d . 1 1
O O4 0.6991(4) 0.02217(12) 0.6401(4) 0.0494(9) Uani d . 1 1
O O5 0.5999(5) 0.15868(13) 0.1070(4) 0.0612(11) Uani d . 1 1
O O6 0.6455(4) 0.20801(12) -0.2267(4) 0.0464(8) Uani d . 1 1
Co Co1 0.20072(8) 0.05586(2) 0.38091(8) 0.0405(2) Uani d . 1 1

loop_
_atom_site_aniso_label
_atom_site_aniso_U_11
_atom_site_aniso_U_22
_atom_site_aniso_U_33
_atom_site_aniso_U_12
_atom_site_aniso_U_13
_atom_site_aniso_U_23
C1 0.035(3) 0.043(3) 0.049(3) 0.003(2) 0.026(3) -0.001(2)
C2 0.034(3) 0.033(2) 0.051(3) 0.002(2) 0.023(2) -0.008(2)
C3 0.050(4) 0.067(4) 0.068(4) 0.013(3) 0.034(3) 0.009(3)
C4 0.043(4) 0.087(4) 0.053(4) 0.018(3) 0.009(3) 0.015(3)
C5 0.063(4) 0.061(4) 0.044(4) 0.003(3) 0.023(3) 0.001(3)
C6 0.037(3) 0.026(2) 0.043(3) -0.004(2) 0.015(3) -0.005(2)
C7 0.034(3) 0.044(3) 0.046(3) 0.006(2) 0.016(2) 0.004(3)
C8 0.053(3) 0.027(2) 0.048(3) -0.004(2) 0.029(3) -0.001(2)
C9 0.035(3) 0.041(3) 0.037(3) -0.010(2) 0.016(2) -0.002(2)
C10 0.034(3) 0.039(3) 0.038(3) -0.010(2) 0.019(2) -0.001(2)
C11 0.048(3) 0.040(3) 0.044(3) -0.010(2) 0.027(3) 0.001(2)
C12 0.043(3) 0.042(3) 0.034(3) -0.013(2) 0.016(2) -0.001(2)
C13 0.052(4) 0.045(3) 0.109(6) -0.009(3) 0.028(4) 0.015(3)
C14 0.050(4) 0.046(4) 0.142(7) 0.003(3) 0.026(4) 0.016(4)
C15 0.045(3) 0.048(3) 0.104(5) -0.003(3) 0.036(3) -0.003(3)
C16 0.039(3) 0.045(3) 0.052(3) -0.006(2) 0.024(3) 0.001(3)
N1 0.041(3) 0.047(2) 0.054(3) 0.0103(19) 0.024(2) 0.009(2)
N2 0.052(3) 0.041(2) 0.035(2) -0.0080(19) 0.026(2) -0.0039(19)
N3 0.052(3) 0.045(2) 0.038(3) -0.0204(19) 0.026(2) -0.005(2)
N4 0.039(2) 0.042(2) 0.058(3) -0.0088(19) 0.027(2) -0.005(2)
O1 0.040(2) 0.044(2) 0.048(2) 0.0012(15) 0.0202(17) 0.0061(17)
O2 0.042(2) 0.057(2) 0.055(2) -0.0090(17) 0.0222(18) -0.0050(18)
O3 0.0356(19) 0.0339(18) 0.070(3) 0.0063(14) 0.0269(18) 0.0041(16)
O4 0.037(2) 0.041(2) 0.065(3) 0.0040(16) 0.0145(19) -0.0052(17)
O5 0.098(3) 0.050(2) 0.044(2) -0.036(2) 0.037(2) -0.0086(18)
O6 0.064(2) 0.044(2) 0.041(2) -0.0107(16) 0.0318(19) -0.0026(16)
Co1 0.0349(4) 0.0385(4) 0.0551(5) 0.0057(3) 0.0253(3) 0.0030(3)

loop_
_atom_type_symbol
_atom_type_description
_atom_type_scat_dispersion_real
_atom_type_scat_dispersion_imag
_atom_type_scat_source
C C 0.0033 0.0016 'International Tables Vol C Tables 4.2.6.8 and 6.1.1.4'
H H 0.0000 0.0000 'International Tables Vol C Tables 4.2.6.8 and 6.1.1.4'
N N 0.0061 0.0033 'International Tables Vol C Tables 4.2.6.8 and 6.1.1.4'
O O 0.0106 0.0060 'International Tables Vol C Tables 4.2.6.8 and 6.1.1.4'
Co Co 0.3494 0.9721 'International Tables Vol C Tables 4.2.6.8 and 6.1.1.4'

loop_
_geom_angle_atom_site_label_1
_geom_angle_atom_site_label_2
_geom_angle_atom_site_label_3
_geom_angle_site_symmetry_1
_geom_angle_site_symmetry_3
_geom_angle
O4 C1 O3 . . 125.7(4)
O4 C1 C1 . 3_656 117.5(5)
O3 C1 C1 . 3_656 116.8(6)
O2 C2 O1 . . 125.5(4)
O2 C2 C2 . 3_556 115.7(6)
O1 C2 C2 . 3_556 118.8(5)
N1 C3 C4 . . 123.7(5)
N1 C3 H3A . . 118.2
C4 C3 H3A . . 118.2
C3 C4 C5 . . 117.5(5)
C3 C4 H4 . . 121.2
C5 C4 H4 . . 121.2
C6 C5 C4 . . 120.4(5)
C6 C5 H5 . . 119.8
C4 C5 H5 . . 119.8
C7 C6 C5 . . 117.2(4)
C7 C6 C8 . . 121.4(4)
C5 C6 C8 . . 121.5(4)
N1 C7 C6 . . 124.7(5)
N1 C7 H7 . . 117.7
C6 C7 H7 . . 117.7
N2 C8 C6 . . 113.1(3)
N2 C8 H8A . . 109.0
C6 C8 H8A . . 109.0
N2 C8 H8B . . 109.0
C6 C8 H8B . . 109.0
H8A C8 H8B . . 107.8
O5 C9 N2 . . 123.9(4)
O5 C9 C10 . . 120.3(4)
N2 C9 C10 . . 115.8(4)
O6 C10 N3 . . 125.5(4)
O6 C10 C9 . . 121.8(4)
N3 C10 C9 . . 112.7(4)
N3 C11 C12 . . 114.8(4)
N3 C11 H11A . . 108.6
C12 C11 H11A . . 108.6
N3 C11 H11B . . 108.6
C12 C11 H11B . . 108.6
H11A C11 H11B . . 107.6
C13 C12 C16 . . 117.9(4)
C13 C12 C11 . . 125.3(4)
C16 C12 C11 . . 116.8(4)
C12 C13 C14 . . 120.0(5)
C12 C13 H13 . . 120.0
C14 C13 H13 . . 120.0
C15 C14 C13 . . 117.9(5)
C15 C14 H14 . . 121.0
C13 C14 H14 . . 121.0
N4 C15 C14 . . 123.5(5)
N4 C15 H15 . . 118.2
C14 C15 H15 . . 118.2
N4 C16 C12 . . 124.1(4)
N4 C16 H16 . . 117.9
C12 C16 H16 . . 117.9
C7 N1 C3 . . 116.5(5)
C7 N1 Co1 . . 121.2(3)
C3 N1 Co1 . . 122.2(3)
C9 N2 C8 . . 120.0(4)
C9 N2 H2 . . 120.0
C8 N2 H2 . . 120.0
C10 N3 C11 . . 123.5(4)
C10 N3 H3 . . 118.3
C11 N3 H3 . . 118.3
C15 N4 C16 . . 116.4(4)
C15 N4 Co1 . 4_665 122.3(3)
C16 N4 Co1 . 4_665 120.8(3)
C2 O1 Co1 . . 112.5(3)
C2 O2 Co1 . 3_556 112.7(3)
C1 O3 Co1 . . 111.1(3)
C1 O4 Co1 . 3_656 110.2(3)
O1 Co1 O3 . . 163.58(13)
O1 Co1 N1 . . 95.51(15)
O3 Co1 N1 . . 99.50(14)
O1 Co1 O2 . 3_556 79.59(13)
O3 Co1 O2 . 3_556 84.77(12)
N1 Co1 O2 . 3_556 172.33(14)
O1 Co1 O4 . 3_656 92.68(12)
O3 Co1 O4 . 3_656 80.86(12)
N1 Co1 O4 . 3_656 89.62(14)
O2 Co1 O4 3_556 3_656 84.76(13)
O1 Co1 N4 . 4_466 92.74(13)
O3 Co1 N4 . 4_466 92.70(13)
N1 Co1 N4 . 4_466 94.43(15)
O2 Co1 N4 3_556 4_466 91.71(14)
O4 Co1 N4 3_656 4_466 172.90(15)

loop_
_geom_bond_atom_site_label_1
_geom_bond_atom_site_label_2
_geom_bond_site_symmetry_2
_geom_bond_distance
C1 O4 . 1.243(5)
C1 O3 . 1.271(5)
C1 C1 3_656 1.573(9)
C2 O2 . 1.259(5)
C2 O1 . 1.260(5)
C2 C2 3_556 1.527(9)
C3 N1 . 1.342(6)
C3 C4 . 1.363(7)
C3 H3A . 0.9300
C4 C5 . 1.392(7)
C4 H4 . 0.9300
C5 C6 . 1.369(6)
C5 H5 . 0.9300
C6 C7 . 1.364(6)
C6 C8 . 1.512(6)
C7 N1 . 1.339(5)
C7 H7 . 0.9300
C8 N2 . 1.454(5)
C8 H8A . 0.9700
C8 H8B . 0.9700
C9 O5 . 1.215(5)
C9 N2 . 1.311(5)
C9 C10 . 1.535(6)
C10 O6 . 1.222(5)
C10 N3 . 1.322(5)
C11 N3 . 1.440(5)
C11 C12 . 1.508(6)
C11 H11A . 0.9700
C11 H11B . 0.9700
C12 C13 . 1.348(6)
C12 C16 . 1.383(6)
C13 C14 . 1.390(7)
C13 H13 . 0.9300
C14 C15 . 1.380(7)
C14 H14 . 0.9300
C15 N4 . 1.332(6)
C15 H15 . 0.9300
C16 N4 . 1.343(5)
C16 H16 . 0.9300
N1 Co1 . 2.093(4)
N2 H2 . 0.8600
N3 H3 . 0.8600
N4 Co1 4_665 2.155(4)
O1 Co1 . 2.070(3)
O2 Co1 3_556 2.117(3)
O3 Co1 . 2.072(3)
O4 Co1 3_656 2.124(3)
Co1 O2 3_556 2.117(3)
Co1 O4 3_656 2.124(3)
Co1 N4 4_466 2.155(4)

loop_
_geom_hbond_atom_site_label_D
_geom_hbond_atom_site_label_H
_geom_hbond_atom_site_label_A
_geom_hbond_site_symmetry_A
_geom_hbond_distance_DH
_geom_hbond_distance_HA
_geom_hbond_distance_DA
_geom_hbond_angle_DHA
N3 H3 O6 4_566 0.86 2.14 2.863(5) 141.6

loop_
_geom_torsion_atom_site_label_1
_geom_torsion_atom_site_label_2
_geom_torsion_atom_site_label_3
_geom_torsion_atom_site_label_4
_geom_torsion_site_symmetry_1
_geom_torsion_site_symmetry_4
_geom_torsion
N1 C3 C4 C5 . . 0.2(9)
C3 C4 C5 C6 . . 1.7(8)
C4 C5 C6 C7 . . -2.3(7)
C4 C5 C6 C8 . . 177.0(5)
C5 C6 C7 N1 . . 1.0(7)
C8 C6 C7 N1 . . -178.3(4)
C7 C6 C8 N2 . . -121.0(5)
C5 C6 C8 N2 . . 59.8(6)
O5 C9 C10 O6 . . 174.2(4)
N2 C9 C10 O6 . . -6.6(6)
O5 C9 C10 N3 . . -6.6(6)
N2 C9 C10 N3 . . 172.6(4)
N3 C11 C12 C13 . . -6.9(7)
N3 C11 C12 C16 . . 174.7(4)
C16 C12 C13 C14 . . -1.3(9)
C11 C12 C13 C14 . . -179.7(5)
C12 C13 C14 C15 . . 1.6(10)
C13 C14 C15 N4 . . -0.3(10)
C13 C12 C16 N4 . . -0.3(8)
C11 C12 C16 N4 . . 178.2(4)
C6 C7 N1 C3 . . 0.9(7)
C6 C7 N1 Co1 . . 178.1(3)
C4 C3 N1 C7 . . -1.5(8)
C4 C3 N1 Co1 . . -178.7(4)
O5 C9 N2 C8 . . 0.8(7)
C10 C9 N2 C8 . . -178.3(4)
C6 C8 N2 C9 . . 64.2(6)
O6 C10 N3 C11 . . 1.6(7)
C9 C10 N3 C11 . . -177.5(4)
C12 C11 N3 C10 . . -77.4(6)
C14 C15 N4 C16 . . -1.2(9)
C14 C15 N4 Co1 . 4_665 171.3(5)
C12 C16 N4 C15 . . 1.5(8)
C12 C16 N4 Co1 . 4_665 -171.1(4)
O2 C2 O1 Co1 . . -173.9(3)
C2 C2 O1 Co1 3_556 . 5.5(6)
O1 C2 O2 Co1 . 3_556 -174.5(3)
C2 C2 O2 Co1 3_556 3_556 6.2(6)
O4 C1 O3 Co1 . . -166.2(4)
C1 C1 O3 Co1 3_656 . 13.8(6)
O3 C1 O4 Co1 . 3_656 -166.7(4)
C1 C1 O4 Co1 3_656 3_656 13.4(6)
C2 O1 Co1 O3 . . 11.5(6)
C2 O1 Co1 N1 . . 167.5(3)
C2 O1 Co1 O2 . 3_556 -6.5(3)
C2 O1 Co1 O4 . 3_656 77.7(3)
C2 O1 Co1 N4 . 4_466 -97.7(3)
C1 O3 Co1 O1 . . 51.8(6)
C1 O3 Co1 N1 . . -104.0(3)
C1 O3 Co1 O2 . 3_556 69.6(3)
C1 O3 Co1 O4 . 3_656 -15.9(3)
C1 O3 Co1 N4 . 4_466 161.1(3)
C7 N1 Co1 O1 . . -142.6(3)
C3 N1 Co1 O1 . . 34.4(4)
C7 N1 Co1 O3 . . 30.7(4)
C3 N1 Co1 O3 . . -152.3(4)
C7 N1 Co1 O2 . 3_556 -92.7(11)
C3 N1 Co1 O2 . 3_556 84.3(11)
C7 N1 Co1 O4 . 3_656 -50.0(4)
C3 N1 Co1 O4 . 3_656 127.0(4)
C7 N1 Co1 N4 . 4_466 124.2(4)
C3 N1 Co1 N4 . 4_466 -58.8(4)
